data_2018100
loop_
_publ_author_name
'Gao, Junlin'
'Wang, Jun'
'Nie, Jianhua'

_publ_section_title
;
 \m-4,4'-Bipyridine-\k^2^<i>N</i>:<i>N</i>'-bis[triaqua(4,4'-bipyridine-\k<i>N</i>)cadmium(II)]
 bis(3-aminobenzoate) bis(perchlorate) dihydrate: a novel
 supramolecular system constructed by \p--\p and hydrogen-bonding
 interactions
;
_journal_coeditor_code DN3162
_journal_issue 6
_journal_name_full 'Acta Crystallographica Section C'
_journal_page_first m181
_journal_page_last m184
_journal_paper_doi 10.1107/S0108270111017690
_journal_volume 67
_journal_year 2011
_chemical_formula_iupac '[Cd2 (C10 H8 N2)5 (H2 O)6] (C7 H6 N O2)2 (Cl O4)2, 2H2 O'
_chemical_formula_moiety 'C50 H52 Cd2 N10 O6 4+, 2(C7 H6 N O2 -), 2(Cl O4 -), 2(H2 O)'
_chemical_formula_sum 'C64 H68 Cd2 Cl2 N12 O20'
_chemical_formula_weight 1621.00
_chemical_name_systematic
;
\m-4,4'-Bipyridine-\k^2^<i>N</i>:<i>N</i>'-bis[triaqua(4,4'-bipyridine-
\k<i>N</i>)cadmium(II)] bis(3-aminobenzoate) bis(perchlorate) dihydrate
;
_space_group_IT_number 14
_symmetry_cell_setting monoclinic
_symmetry_space_group_name_Hall '-P 2yn'
_symmetry_space_group_name_H-M 'P 1 21/n 1'
_atom_sites_solution_hydrogens geom
_atom_sites_solution_primary direct
_atom_sites_solution_secondary difmap
_audit_creation_method SHELXL-97
_cell_angle_alpha 90.00
_cell_angle_beta 91.6860(10)
_cell_angle_gamma 90.00
_cell_formula_units_Z 2
_cell_length_a 7.44360(10)
_cell_length_b 19.0015(4)
_cell_length_c 23.7517(5)
_cell_measurement_reflns_used 5600
_cell_measurement_temperature 123(2)
_cell_measurement_theta_max 28.00
_cell_measurement_theta_min 1.27
_cell_volume 3357.98(11)
_computing_cell_refinement 'SAINT (Bruker, 2004)'
_computing_data_collection 'APEX2 (Bruker, 2004)'
_computing_data_reduction 'SAINT (Bruker, 2004)'
_computing_molecular_graphics
;
ORTEPIII (Burnett & Johnson, 1996), ORTEP-3 for Windows (Farrugia,
1997) and
XP in SHELXTL (Sheldrick, 2008)
;
_computing_publication_material 'SHELXTL (Sheldrick, 2008)'
_computing_structure_refinement 'SHELXL97 (Sheldrick, 2008)'
_computing_structure_solution 'SHELXS97 (Sheldrick, 2008)'
_diffrn_ambient_temperature 123(2)
_diffrn_measured_fraction_theta_full 0.981
_diffrn_measured_fraction_theta_max 0.981
_diffrn_measurement_device_type 'Bruker APEXII area-detector'
_diffrn_measurement_method '\f and \w'
_diffrn_radiation_monochromator graphite
_diffrn_radiation_source 'fine-focus sealed tube'
_diffrn_radiation_type MoK\a
_diffrn_radiation_wavelength 0.71073
_diffrn_reflns_av_R_equivalents 0.0302
_diffrn_reflns_av_sigmaI/netI 0.0290
_diffrn_reflns_limit_h_max 8
_diffrn_reflns_limit_h_min -9
_diffrn_reflns_limit_k_max 23
_diffrn_reflns_limit_k_min -21
_diffrn_reflns_limit_l_max 29
_diffrn_reflns_limit_l_min -25
_diffrn_reflns_number 29403
_diffrn_reflns_theta_full 26.37
_diffrn_reflns_theta_max 26.37
_diffrn_reflns_theta_min 1.37
_exptl_absorpt_coefficient_mu 0.797
_exptl_absorpt_correction_T_max 0.8831
_exptl_absorpt_correction_T_min 0.8256
_exptl_absorpt_correction_type multi-scan
_exptl_absorpt_process_details '(SADABS; Sheldrick, 2008)'
_exptl_crystal_colour colourless
_exptl_crystal_density_diffrn 1.603
_exptl_crystal_density_method 'not measured'
_exptl_crystal_description block
_exptl_crystal_F_000 1652
_exptl_crystal_size_max 0.25
_exptl_crystal_size_mid 0.19
_exptl_crystal_size_min 0.16
_refine_diff_density_max 0.474
_refine_diff_density_min -0.644
_refine_ls_extinction_method none
_refine_ls_goodness_of_fit_ref 1.056
_refine_ls_hydrogen_treatment mixed
_refine_ls_matrix_type full
_refine_ls_number_parameters 526
_refine_ls_number_reflns 6746
_refine_ls_number_restraints 26
_refine_ls_restrained_S_all 1.056
_refine_ls_R_factor_all 0.0346
_refine_ls_R_factor_gt 0.0276
_refine_ls_shift/su_max 0.002
_refine_ls_shift/su_mean 0.000
_refine_ls_structure_factor_coef Fsqd
_refine_ls_weighting_details 'calc w=1/[\s^2^(Fo^2^)+(0.0253P)^2^+2.5909P] where P=(Fo^2^+2Fc^2^)/3'
_refine_ls_weighting_scheme calc
_refine_ls_wR_factor_gt 0.0626
_refine_ls_wR_factor_ref 0.0658
_reflns_number_gt 5834
_reflns_number_total 6746
_reflns_threshold_expression I>2\s(I)
_cod_data_source_file dn3162.cif
_cod_data_source_block I
_cod_original_sg_symbol_H-M 'P 21/n'
_cod_database_code 2018100
_cod_database_fobs_code 2018100

loop_
_symmetry_equiv_pos_as_xyz
'x, y, z'
'-x+1/2, y+1/2, -z+1/2'
'-x, -y, -z'
'x-1/2, -y-1/2, z-1/2'

loop_
_atom_site_type_symbol
_atom_site_label
_atom_site_fract_x
_atom_site_fract_y
_atom_site_fract_z
_atom_site_U_iso_or_equiv
_atom_site_adp_type
_atom_site_calc_flag
_atom_site_refinement_flags
_atom_site_occupancy
_atom_site_symmetry_multiplicity
_atom_site_disorder_assembly
_atom_site_disorder_group
Cd Cd1 0.31031(2) 0.278662(8) 0.463427(6) 0.01969(6) Uani d . 1 1 . .
O O1W 0.0201(2) 0.32526(8) 0.47221(7) 0.0316(4) Uani d . 1 1 . .
H H1W -0.0297 0.3584 0.4554 0.047 Uiso d R 1 1 . .
H H2W -0.0333 0.3121 0.5005 0.047 Uiso d R 1 1 . .
O O2W 0.4397(2) 0.38428(9) 0.46096(8) 0.0415(5) Uani d . 1 1 . .
H H3W 0.3813 0.4213 0.4639 0.062 Uiso d R 1 1 . .
H H4W 0.5413 0.3939 0.4491 0.062 Uiso d R 1 1 . .
O O3W 0.5985(2) 0.23019(8) 0.46636(7) 0.0265(4) Uani d . 1 1 . .
H H5W 0.6717 0.2466 0.4902 0.040 Uiso d R 1 1 . .
H H6W 0.6514 0.2277 0.4357 0.040 Uiso d R 1 1 . .
N N1 0.2722(3) 0.26620(9) 0.36533(8) 0.0232(4) Uani d . 1 1 . .
N N2 0.3223(3) 0.22475(11) 0.06897(8) 0.0299(5) Uani d . 1 1 . .
N N3 0.3213(3) 0.28227(9) 0.56321(8) 0.0251(4) Uani d . 1 1 . .
N N4 0.2315(3) 0.28213(10) 0.85999(8) 0.0299(5) Uani d . 1 1 . .
N N5 0.2011(2) 0.16426(9) 0.46961(7) 0.0209(4) Uani d . 1 1 . .
C C1 0.2457(3) 0.32100(12) 0.33039(10) 0.0256(5) Uani d . 1 1 . .
H H1 0.2248 0.3660 0.3463 0.031 Uiso calc R 1 1 . .
C C2 0.2474(3) 0.31496(12) 0.27244(9) 0.0250(5) Uani d . 1 1 . .
H H2 0.2277 0.3552 0.2493 0.030 Uiso calc R 1 1 . .
C C3 0.2784(3) 0.24931(12) 0.24798(9) 0.0214(5) Uani d . 1 1 . .
C C4 0.2991(3) 0.19205(12) 0.28448(9) 0.0251(5) Uani d . 1 1 . .
H H4 0.3150 0.1460 0.2699 0.030 Uiso calc R 1 1 . .
C C5 0.2964(3) 0.20278(12) 0.34173(10) 0.0261(5) Uani d . 1 1 . .
H H5 0.3124 0.1633 0.3659 0.031 Uiso calc R 1 1 . .
C C6 0.2925(3) 0.24084(12) 0.18611(9) 0.0219(5) Uani d . 1 1 . .
C C7 0.3565(3) 0.29507(12) 0.15256(10) 0.0259(5) Uani d . 1 1 . .
H H7 0.3913 0.3388 0.1690 0.031 Uiso calc R 1 1 . .
C C8 0.3687(3) 0.28473(13) 0.09541(10) 0.0304(5) Uani d . 1 1 . .
H H8 0.4126 0.3224 0.0734 0.036 Uiso calc R 1 1 . .
C C9 0.2608(3) 0.17261(13) 0.10138(10) 0.0299(5) Uani d . 1 1 . .
H H9 0.2267 0.1296 0.0838 0.036 Uiso calc R 1 1 . .
C C10 0.2444(3) 0.17827(12) 0.15897(10) 0.0259(5) Uani d . 1 1 . .
H H10 0.2006 0.1397 0.1800 0.031 Uiso calc R 1 1 . .
C C11 0.0260(3) 0.15288(12) 0.45943(10) 0.0244(5) Uani d . 1 1 . .
H H11 -0.0444 0.1901 0.4437 0.029 Uiso calc R 1 1 . .
C C12 -0.0577(3) 0.09004(11) 0.47062(10) 0.0249(5) Uani d . 1 1 . .
H H12 -0.1829 0.0846 0.4628 0.030 Uiso calc R 1 1 . .
C C13 0.0423(3) 0.03443(11) 0.49352(9) 0.0201(5) Uani d . 1 1 . .
C C14 0.2247(3) 0.04597(11) 0.50309(10) 0.0251(5) Uani d . 1 1 . .
H H14 0.2987 0.0095 0.5183 0.030 Uiso calc R 1 1 . .
C C15 0.2981(3) 0.11044(11) 0.49041(9) 0.0236(5) Uani d . 1 1 . .
H H15 0.4236 0.1170 0.4967 0.028 Uiso calc R 1 1 . .
C C16 0.2541(3) 0.33801(12) 0.59040(9) 0.0255(5) Uani d . 1 1 . .
H H16 0.2170 0.3778 0.5688 0.031 Uiso calc R 1 1 . .
C C17 0.2363(3) 0.34034(11) 0.64802(9) 0.0246(5) Uani d . 1 1 . .
H H17 0.1890 0.3811 0.6653 0.030 Uiso calc R 1 1 . .
C C18 0.2883(3) 0.28237(11) 0.68076(9) 0.0213(5) Uani d . 1 1 . .
C C19 0.3591(3) 0.22472(11) 0.65253(10) 0.0244(5) Uani d . 1 1 . .
H H19 0.3969 0.1841 0.6730 0.029 Uiso calc R 1 1 . .
C C20 0.3739(3) 0.22690(12) 0.59493(10) 0.0259(5) Uani d . 1 1 . .
H H20 0.4239 0.1873 0.5766 0.031 Uiso calc R 1 1 . .
C C21 0.2699(3) 0.28205(11) 0.74269(10) 0.0227(5) Uani d . 1 1 . .
C C22 0.2840(3) 0.34391(12) 0.77394(10) 0.0293(5) Uani d . 1 1 . .
H H22 0.3073 0.3874 0.7558 0.035 Uiso calc R 1 1 . .
C C23 0.2638(3) 0.34150(13) 0.83142(10) 0.0332(6) Uani d . 1 1 . .
H H23 0.2733 0.3843 0.8520 0.040 Uiso calc R 1 1 . .
C C24 0.2198(3) 0.22254(13) 0.82968(10) 0.0300(5) Uani d . 1 1 . .
H H24 0.1981 0.1797 0.8490 0.036 Uiso calc R 1 1 . .
C C25 0.2375(3) 0.22016(12) 0.77217(10) 0.0273(5) Uani d . 1 1 . .
H H25 0.2277 0.1766 0.7527 0.033 Uiso calc R 1 1 . .
O O1 0.7790(2) 0.42654(9) 0.43078(7) 0.0355(4) Uani d D 1 1 . .
O O2 0.9922(3) 0.48125(14) 0.38445(9) 0.0673(7) Uani d D 1 1 . .
C C26 0.8366(3) 0.45907(13) 0.38849(11) 0.0316(6) Uani d PD 0.64 1 A 1
C C27 0.7223(9) 0.4677(6) 0.3351(3) 0.0260(16) Uani d PD 0.64 1 A 1
C C28 0.5403(7) 0.4820(2) 0.3370(2) 0.0265(11) Uani d PD 0.64 1 A 1
H H28 0.4860 0.4866 0.3726 0.032 Uiso calc PR 0.64 1 A 1
C C29 0.4330(12) 0.4902(6) 0.2869(3) 0.0262(19) Uani d PD 0.64 1 A 1
C C30 0.5172(10) 0.4824(3) 0.2360(3) 0.0307(14) Uani d PD 0.64 1 A 1
H H30 0.4481 0.4867 0.2019 0.037 Uiso calc PR 0.64 1 A 1
C C31 0.6994(8) 0.4687(2) 0.23355(19) 0.0348(10) Uani d PD 0.64 1 A 1
H H31 0.7533 0.4636 0.1980 0.042 Uiso calc PR 0.64 1 A 1
C C32 0.8033(8) 0.4623(3) 0.2825(2) 0.0317(12) Uani d PD 0.64 1 A 1
H H32 0.9289 0.4542 0.2806 0.038 Uiso calc PR 0.64 1 A 1
N N6 0.2548(5) 0.50767(18) 0.28831(15) 0.0330(8) Uani d PD 0.64 1 A 1
H H6A 0.188(5) 0.501(2) 0.2576(11) 0.040 Uiso d PD 0.64 1 B 1
H H6B 0.197(5) 0.500(2) 0.3195(10) 0.040 Uiso d PD 0.64 1 C 1
C C26' 0.8366(3) 0.45907(13) 0.38849(11) 0.0316(6) Uani d PD 0.36 1 A 2
C C27' 0.6880(19) 0.4751(13) 0.3463(5) 0.0260(16) Uani d PD 0.36 1 A 2
C C28' 0.7224(12) 0.4660(5) 0.2906(4) 0.029(2) Uani d PD 0.36 1 A 2
H H28' 0.8407 0.4542 0.2799 0.035 Uiso calc PR 0.36 1 A 2
C C29' 0.5846(14) 0.4737(6) 0.2483(5) 0.028(2) Uani d PD 0.36 1 A 2
C C30' 0.419(2) 0.4925(13) 0.2674(6) 0.038(4) Uani d PD 0.36 1 A 2
H H30' 0.3232 0.4990 0.2404 0.045 Uiso calc PR 0.36 1 A 2
C C31' 0.3827(10) 0.5024(3) 0.3237(4) 0.0320(17) Uani d PD 0.36 1 A 2
H H31' 0.2656 0.5159 0.3345 0.038 Uiso calc PR 0.36 1 A 2
C C32' 0.5174(11) 0.4928(4) 0.3644(4) 0.0256(17) Uani d PD 0.36 1 A 2
H H32' 0.4943 0.4980 0.4033 0.031 Uiso calc PR 0.36 1 A 2
N N6' 0.6121(10) 0.4599(4) 0.1934(3) 0.0431(16) Uani d PD 0.36 1 A 2
H H6'1 0.526(8) 0.480(4) 0.172(3) 0.052 Uiso d PD 0.36 1 D 2
H H6'2 0.726(4) 0.464(5) 0.184(4) 0.052 Uiso d PD 0.36 1 E 2
Cl Cl1 0.09831(10) 0.47981(3) 0.12530(3) 0.03987(16) Uani d . 1 1 . .
O O3 0.0727(3) 0.44133(11) 0.17691(8) 0.0561(6) Uani d . 1 1 . .
O O4 -0.0576(4) 0.52103(14) 0.11161(10) 0.0752(8) Uani d . 1 1 . .
O O5 0.1284(3) 0.43147(10) 0.08081(9) 0.0538(5) Uani d . 1 1 . .
O O6 0.2501(4) 0.52602(12) 0.13228(10) 0.0765(8) Uani d . 1 1 . .
O O4W 0.2417(3) 0.49913(13) 0.46777(11) 0.0576(7) Uani d . 1 1 . .
H H7W 0.213(6) 0.519(2) 0.4954(18) 0.086 Uiso d . 1 1 . .
H H8W 0.157(5) 0.491(2) 0.4480(17) 0.086 Uiso d . 1 1 . .

loop_
_atom_site_aniso_label
_atom_site_aniso_U_11
_atom_site_aniso_U_22
_atom_site_aniso_U_33
_atom_site_aniso_U_12
_atom_site_aniso_U_13
_atom_site_aniso_U_23
Cd1 0.02180(9) 0.02047(9) 0.01688(9) -0.00327(6) 0.00201(6) 0.00091(6)
O1W 0.0289(9) 0.0357(9) 0.0305(9) 0.0078(7) 0.0060(7) 0.0116(7)
O2W 0.0347(10) 0.0247(9) 0.0660(13) -0.0087(8) 0.0164(9) -0.0025(9)
O3W 0.0214(8) 0.0389(9) 0.0194(8) -0.0015(7) 0.0009(6) -0.0028(7)
N1 0.0269(10) 0.0233(10) 0.0194(10) -0.0018(8) 0.0012(8) 0.0012(7)
N2 0.0313(11) 0.0388(12) 0.0199(11) 0.0037(9) 0.0028(9) -0.0036(9)
N3 0.0269(10) 0.0263(10) 0.0221(10) -0.0028(8) 0.0021(8) -0.0020(8)
N4 0.0299(11) 0.0383(12) 0.0215(11) 0.0004(9) 0.0016(9) 0.0010(9)
N5 0.0234(10) 0.0209(9) 0.0185(10) -0.0039(8) -0.0001(8) 0.0015(7)
C1 0.0303(12) 0.0214(11) 0.0251(13) 0.0004(9) 0.0014(10) 0.0002(9)
C2 0.0316(13) 0.0218(11) 0.0214(12) 0.0023(9) -0.0009(10) 0.0025(9)
C3 0.0180(11) 0.0251(11) 0.0212(12) -0.0021(9) 0.0007(9) -0.0004(9)
C4 0.0331(13) 0.0196(11) 0.0228(13) 0.0005(9) 0.0020(10) -0.0017(9)
C5 0.0341(13) 0.0215(11) 0.0228(13) -0.0010(10) 0.0026(10) 0.0043(9)
C6 0.0181(11) 0.0276(12) 0.0202(12) 0.0034(9) 0.0005(9) -0.0001(9)
C7 0.0297(12) 0.0255(12) 0.0225(13) -0.0005(9) 0.0010(10) -0.0005(9)
C8 0.0324(13) 0.0353(14) 0.0236(13) 0.0008(11) 0.0039(10) 0.0046(10)
C9 0.0304(13) 0.0319(13) 0.0274(13) 0.0005(10) 0.0014(10) -0.0079(10)
C10 0.0276(12) 0.0257(12) 0.0246(13) -0.0008(9) 0.0015(10) -0.0006(9)
C11 0.0221(11) 0.0238(11) 0.0272(13) 0.0001(9) -0.0016(9) 0.0055(9)
C12 0.0200(11) 0.0247(12) 0.0297(13) -0.0022(9) -0.0013(9) 0.0047(10)
C13 0.0238(11) 0.0212(11) 0.0154(11) -0.0014(9) 0.0004(9) -0.0007(8)
C14 0.0240(12) 0.0200(11) 0.0309(13) -0.0002(9) -0.0043(10) 0.0026(9)
C15 0.0207(11) 0.0243(11) 0.0257(13) -0.0040(9) -0.0032(9) -0.0004(9)
C16 0.0303(12) 0.0239(12) 0.0222(12) -0.0016(10) 0.0005(10) 0.0020(9)
C17 0.0282(12) 0.0218(11) 0.0239(12) -0.0004(9) 0.0037(10) -0.0036(9)
C18 0.0200(11) 0.0236(11) 0.0202(12) -0.0045(9) 0.0011(9) -0.0013(9)
C19 0.0243(12) 0.0242(11) 0.0246(13) 0.0005(9) -0.0005(9) 0.0002(9)
C20 0.0273(12) 0.0246(12) 0.0258(13) 0.0015(9) 0.0010(10) -0.0041(10)
C21 0.0204(11) 0.0249(12) 0.0226(12) 0.0005(9) 0.0013(9) 0.0000(9)
C22 0.0376(14) 0.0249(12) 0.0253(13) -0.0064(10) 0.0024(11) -0.0017(10)
C23 0.0420(15) 0.0338(14) 0.0239(13) -0.0037(11) 0.0022(11) -0.0069(10)
C24 0.0344(13) 0.0299(13) 0.0258(13) 0.0027(10) 0.0022(11) 0.0074(10)
C25 0.0322(13) 0.0235(12) 0.0262(13) -0.0001(10) 0.0013(10) -0.0009(10)
O1 0.0363(10) 0.0351(10) 0.0353(10) -0.0036(8) 0.0022(8) 0.0067(8)
O2 0.0323(11) 0.123(2) 0.0467(13) -0.0245(12) -0.0048(10) 0.0212(13)
C26 0.0282(13) 0.0335(13) 0.0329(14) -0.0005(10) 0.0007(11) -0.0007(11)
C27 0.027(3) 0.019(3) 0.031(3) -0.002(2) 0.000(3) 0.000(3)
C28 0.031(3) 0.027(2) 0.023(3) -0.0065(17) 0.006(2) 0.000(2)
C29 0.034(3) 0.018(3) 0.027(5) -0.004(2) 0.009(4) -0.002(4)
C30 0.035(4) 0.024(3) 0.033(4) -0.003(3) 0.000(3) 0.005(2)
C31 0.048(3) 0.027(2) 0.029(3) 0.001(2) 0.008(2) 0.0005(17)
C32 0.033(3) 0.029(2) 0.033(3) 0.002(3) 0.005(3) 0.0024(18)
N6 0.031(2) 0.0359(18) 0.032(2) -0.0014(15) -0.0019(16) 0.0022(15)
C26' 0.0282(13) 0.0335(13) 0.0329(14) -0.0005(10) 0.0007(11) -0.0007(11)
C27' 0.027(3) 0.019(3) 0.031(3) -0.002(2) 0.000(3) 0.000(3)
C28' 0.024(5) 0.019(4) 0.044(7) 0.000(4) 0.002(5) -0.004(3)
C29' 0.025(7) 0.025(5) 0.032(6) 0.003(5) -0.003(5) -0.001(4)
C30' 0.044(7) 0.031(5) 0.038(11) -0.010(4) -0.005(8) 0.008(9)
C31' 0.027(4) 0.015(3) 0.053(6) -0.004(3) 0.000(4) 0.011(3)
C32' 0.029(4) 0.019(4) 0.028(5) -0.002(3) 0.005(4) 0.009(4)
N6' 0.045(4) 0.053(4) 0.031(4) 0.001(3) -0.007(3) -0.005(3)
Cl1 0.0533(4) 0.0340(3) 0.0315(4) -0.0004(3) -0.0120(3) 0.0001(3)
O3 0.0729(15) 0.0559(13) 0.0387(12) -0.0130(11) -0.0097(11) 0.0122(10)
O4 0.0855(18) 0.0884(18) 0.0511(14) 0.0487(15) -0.0075(13) -0.0035(13)
O5 0.0704(15) 0.0392(11) 0.0517(13) 0.0038(10) 0.0012(11) -0.0091(9)
O6 0.112(2) 0.0627(15) 0.0527(14) -0.0463(14) -0.0322(14) 0.0181(12)
O4W 0.0419(13) 0.0631(15) 0.0668(17) 0.0129(11) -0.0162(11) -0.0307(12)

loop_
_atom_type_symbol
_atom_type_description
_atom_type_scat_dispersion_real
_atom_type_scat_dispersion_imag
_atom_type_scat_source
C C 0.0033 0.0016 'International Tables Vol C Tables 4.2.6.8 and 6.1.1.4'
H H 0.0000 0.0000 'International Tables Vol C Tables 4.2.6.8 and 6.1.1.4'
Cd Cd -0.8075 1.2024 'International Tables Vol C Tables 4.2.6.8 and 6.1.1.4'
Cl Cl 0.1484 0.1585 'International Tables Vol C Tables 4.2.6.8 and 6.1.1.4'
N N 0.0061 0.0033 'International Tables Vol C Tables 4.2.6.8 and 6.1.1.4'
O O 0.0106 0.0060 'International Tables Vol C Tables 4.2.6.8 and 6.1.1.4'

loop_
_geom_angle_atom_site_label_1
_geom_angle_atom_site_label_2
_geom_angle_atom_site_label_3
_geom_angle_site_symmetry_1
_geom_angle_site_symmetry_3
_geom_angle
_geom_angle_publ_flag
O2W Cd1 N5 . . 174.51(7) y
O2W Cd1 O3W . . 87.63(6) y
N5 Cd1 O3W . . 87.24(6) y
O2W Cd1 O1W . . 93.56(6) y
N5 Cd1 O1W . . 91.30(6) y
O3W Cd1 O1W . . 173.12(5) y
O2W Cd1 N1 . . 95.99(7) y
N5 Cd1 N1 . . 86.35(6) y
O3W Cd1 N1 . . 94.23(6) y
O1W Cd1 N1 . . 92.38(6) y
O2W Cd1 N3 . . 89.89(7) y
N5 Cd1 N3 . . 88.04(6) y
O3W Cd1 N3 . . 88.68(6) y
O1W Cd1 N3 . . 84.55(6) y
N1 Cd1 N3 . . 173.54(6) y
Cd1 O1W H1W . . 130.1 ?
Cd1 O1W H2W . . 115.0 ?
H1W O1W H2W . . 113.7 ?
Cd1 O2W H3W . . 122.2 ?
Cd1 O2W H4W . . 127.1 ?
H3W O2W H4W . . 108.9 ?
Cd1 O3W H5W . . 117.1 ?
Cd1 O3W H6W . . 116.8 ?
H5W O3W H6W . . 107.2 ?
C1 N1 C5 . . 117.20(19) ?
C1 N1 Cd1 . . 123.07(15) ?
C5 N1 Cd1 . . 119.35(14) ?
C8 N2 C9 . . 116.5(2) ?
C16 N3 C20 . . 116.9(2) ?
C16 N3 Cd1 . . 120.06(15) ?
C20 N3 Cd1 . . 122.56(15) ?
C23 N4 C24 . . 116.6(2) ?
C11 N5 C15 . . 117.13(19) ?
C11 N5 Cd1 . . 118.71(14) ?
C15 N5 Cd1 . . 123.48(14) ?
N1 C1 C2 . . 123.1(2) ?
N1 C1 H1 . . 118.5 ?
C2 C1 H1 . . 118.5 ?
C1 C2 C3 . . 119.6(2) ?
C1 C2 H2 . . 120.2 ?
C3 C2 H2 . . 120.2 ?
C4 C3 C2 . . 117.0(2) ?
C4 C3 C6 . . 121.3(2) ?
C2 C3 C6 . . 121.7(2) ?
C5 C4 C3 . . 119.6(2) ?
C5 C4 H4 . . 120.2 ?
C3 C4 H4 . . 120.2 ?
N1 C5 C4 . . 123.5(2) ?
N1 C5 H5 . . 118.3 ?
C4 C5 H5 . . 118.3 ?
C10 C6 C7 . . 116.9(2) ?
C10 C6 C3 . . 121.7(2) ?
C7 C6 C3 . . 121.4(2) ?
C8 C7 C6 . . 119.4(2) ?
C8 C7 H7 . . 120.3 ?
C6 C7 H7 . . 120.3 ?
N2 C8 C7 . . 124.0(2) ?
N2 C8 H8 . . 118.0 ?
C7 C8 H8 . . 118.0 ?
N2 C9 C10 . . 123.5(2) ?
N2 C9 H9 . . 118.3 ?
C10 C9 H9 . . 118.3 ?
C9 C10 C6 . . 119.7(2) ?
C9 C10 H10 . . 120.2 ?
C6 C10 H10 . . 120.2 ?
N5 C11 C12 . . 123.4(2) ?
N5 C11 H11 . . 118.3 ?
C12 C11 H11 . . 118.3 ?
C11 C12 C13 . . 119.6(2) ?
C11 C12 H12 . . 120.2 ?
C13 C12 H12 . . 120.2 ?
C14 C13 C12 . . 116.9(2) ?
C14 C13 C13 . 3_556 121.5(2) ?
C12 C13 C13 . 3_556 121.5(2) ?
C15 C14 C13 . . 119.8(2) ?
C15 C14 H14 . . 120.1 ?
C13 C14 H14 . . 120.1 ?
N5 C15 C14 . . 123.1(2) ?
N5 C15 H15 . . 118.4 ?
C14 C15 H15 . . 118.4 ?
N3 C16 C17 . . 123.3(2) ?
N3 C16 H16 . . 118.3 ?
C17 C16 H16 . . 118.3 ?
C16 C17 C18 . . 119.6(2) ?
C16 C17 H17 . . 120.2 ?
C18 C17 H17 . . 120.2 ?
C19 C18 C17 . . 117.0(2) ?
C19 C18 C21 . . 121.4(2) ?
C17 C18 C21 . . 121.61(19) ?
C20 C19 C18 . . 119.8(2) ?
C20 C19 H19 . . 120.1 ?
C18 C19 H19 . . 120.1 ?
N3 C20 C19 . . 123.3(2) ?
N3 C20 H20 . . 118.3 ?
C19 C20 H20 . . 118.3 ?
C22 C21 C25 . . 117.1(2) ?
C22 C21 C18 . . 121.2(2) ?
C25 C21 C18 . . 121.7(2) ?
C23 C22 C21 . . 119.4(2) ?
C23 C22 H22 . . 120.3 ?
C21 C22 H22 . . 120.3 ?
N4 C23 C22 . . 123.7(2) ?
N4 C23 H23 . . 118.1 ?
C22 C23 H23 . . 118.1 ?
N4 C24 C25 . . 123.6(2) ?
N4 C24 H24 . . 118.2 ?
C25 C24 H24 . . 118.2 ?
C24 C25 C21 . . 119.6(2) ?
C24 C25 H25 . . 120.2 ?
C21 C25 H25 . . 120.2 ?
O2 C26 O1 . . 124.5(2) ?
O2 C26 C27 . . 113.7(4) ?
O1 C26 C27 . . 121.5(5) ?
C28 C27 C32 . . 119.4(5) ?
C28 C27 C26 . . 121.3(5) ?
C32 C27 C26 . . 119.4(5) ?
C27 C28 C29 . . 121.3(5) ?
C27 C28 H28 . . 119.4 ?
C29 C28 H28 . . 119.4 ?
N6 C29 C30 . . 120.7(7) ?
N6 C29 C28 . . 121.8(6) ?
C30 C29 C28 . . 117.5(6) ?
C31 C30 C29 . . 121.7(7) ?
C31 C30 H30 . . 119.2 ?
C29 C30 H30 . . 119.2 ?
C29 C30 H6'1 . . 155(2) ?
C32 C31 C30 . . 120.4(5) ?
C32 C31 H31 . . 119.8 ?
C30 C31 H31 . . 119.8 ?
C32 C31 H6'2 . . 135(2) ?
C30 C31 H6'2 . . 104(2) ?
C31 C32 C27 . . 119.7(5) ?
C31 C32 H32 . . 120.1 ?
C27 C32 H32 . . 120.1 ?
C29 N6 H6A . . 118(3) ?
C29 N6 H6B . . 119(3) ?
H6A N6 H6B . . 113(4) ?
C28' C27' C32' . . 121.8(9) ?
C27' C28' C29' . . 121.3(9) ?
C27' C28' H28' . . 119.4 ?
C29' C28' H28' . . 119.4 ?
N6' C29' C30' . . 122.1(11) ?
N6' C29' C28' . . 122.3(10) ?
C30' C29' C28' . . 115.5(11) ?
C29' C30' C31' . . 123.6(14) ?
C29' C30' H30' . . 118.2 ?
C31' C30' H30' . . 118.2 ?
C32' C31' C30' . . 120.0(9) ?
C32' C31' H6B . . 138.4(12) ?
C30' C31' H6B . . 98.5(14) ?
C32' C31' H31' . . 120.0 ?
C30' C31' H31' . . 120.0 ?
C31' C32' C27' . . 117.8(8) ?
C31' C32' H32' . . 121.1 ?
C27' C32' H32' . . 121.1 ?
C29' N6' H6'1 . . 110(6) ?
C29' N6' H6'2 . . 113(6) ?
H6'1 N6' H6'2 . . 120(8) ?
O5 Cl1 O4 . . 109.21(14) ?
O5 Cl1 O6 . . 109.88(16) ?
O4 Cl1 O6 . . 108.77(17) ?
O5 Cl1 O3 . . 109.33(13) ?
O4 Cl1 O3 . . 110.12(15) ?
O6 Cl1 O3 . . 109.52(13) ?
H7W O4W H8W . . 111(4) ?

loop_
_geom_bond_atom_site_label_1
_geom_bond_atom_site_label_2
_geom_bond_site_symmetry_2
_geom_bond_distance
_geom_bond_publ_flag
Cd1 O2W . 2.2275(16) y
Cd1 N5 . 2.3269(17) y
Cd1 O3W . 2.3336(15) y
Cd1 O1W . 2.3499(16) y
Cd1 N1 . 2.3509(18) y
Cd1 N3 . 2.3699(19) y
O1W H1W . 0.8274 ?
O1W H2W . 0.8294 ?
O2W H3W . 0.8315 ?
O2W H4W . 0.8349 ?
O3W H5W . 0.8340 ?
O3W H6W . 0.8393 ?
N1 C1 . 1.342(3) ?
N1 C5 . 1.343(3) ?
N2 C8 . 1.342(3) ?
N2 C9 . 1.343(3) ?
N3 C16 . 1.345(3) ?
N3 C20 . 1.346(3) ?
N4 C23 . 1.342(3) ?
N4 C24 . 1.343(3) ?
N5 C11 . 1.337(3) ?
N5 C15 . 1.338(3) ?
C1 C2 . 1.382(3) ?
C1 H1 . 0.9500 ?
C2 C3 . 1.398(3) ?
C2 H2 . 0.9500 ?
C3 C4 . 1.397(3) ?
C3 C6 . 1.485(3) ?
C4 C5 . 1.376(3) ?
C4 H4 . 0.9500 ?
C5 H5 . 0.9500 ?
C6 C10 . 1.394(3) ?
C6 C7 . 1.395(3) ?
C7 C8 . 1.377(3) ?
C7 H7 . 0.9500 ?
C8 H8 . 0.9500 ?
C9 C10 . 1.381(3) ?
C9 H9 . 0.9500 ?
C10 H10 . 0.9500 ?
C11 C12 . 1.376(3) ?
C11 H11 . 0.9500 ?
C12 C13 . 1.394(3) ?
C12 H12 . 0.9500 ?
C13 C14 . 1.388(3) ?
C13 C13 3_556 1.488(4) ?
C14 C15 . 1.378(3) ?
C14 H14 . 0.9500 ?
C15 H15 . 0.9500 ?
C16 C17 . 1.379(3) ?
C16 H16 . 0.9500 ?
C17 C18 . 1.396(3) ?
C17 H17 . 0.9500 ?
C18 C19 . 1.396(3) ?
C18 C21 . 1.481(3) ?
C19 C20 . 1.376(3) ?
C19 H19 . 0.9500 ?
C20 H20 . 0.9500 ?
C21 C22 . 1.393(3) ?
C21 C25 . 1.393(3) ?
C22 C23 . 1.379(3) ?
C22 H22 . 0.9500 ?
C23 H23 . 0.9500 ?
C24 C25 . 1.377(3) ?
C24 H24 . 0.9500 ?
C25 H25 . 0.9500 ?
O1 C26 . 1.265(3) ?
O2 C26 . 1.239(3) ?
C26 C27 . 1.516(6) ?
C27 C28 . 1.384(8) ?
C27 C32 . 1.407(8) ?
C28 C29 . 1.423(10) ?
C28 H28 . 0.9500 ?
C29 N6 . 1.369(9) ?
C29 C30 . 1.386(9) ?
C30 C31 . 1.384(7) ?
C30 H30 . 0.9500 ?
C31 C32 . 1.382(8) ?
C31 H31 . 0.9500 ?
C32 H32 . 0.9500 ?
N6 H6A . 0.880(10) ?
N6 H6B . 0.881(10) ?
C27' C28' . 1.366(14) ?
C27' C32' . 1.394(14) ?
C28' C29' . 1.422(12) ?
C28' H28' . 0.9500 ?
C29' N6' . 1.351(13) ?
C29' C30' . 1.376(14) ?
C30' C31' . 1.386(13) ?
C30' H30' . 0.9500 ?
C31' C32' . 1.383(11) ?
C31' H31' . 0.9500 ?
C32' H32' . 0.9500 ?
N6' H6'1 . 0.882(10) ?
N6' H6'2 . 0.882(10) ?
Cl1 O5 . 1.423(2) ?
Cl1 O4 . 1.430(2) ?
Cl1 O6 . 1.437(2) ?
Cl1 O3 . 1.445(2) ?
O4W H7W . 0.79(4) ?
O4W H8W . 0.79(4) ?

loop_
_geom_hbond_atom_site_label_D
_geom_hbond_atom_site_label_H
_geom_hbond_atom_site_label_A
_geom_hbond_site_symmetry_A
_geom_hbond_distance_DH
_geom_hbond_distance_HA
_geom_hbond_distance_DA
_geom_hbond_angle_DHA
C30 H30 O6 . 0.95 2.31 3.228(6) 163.2
C11 H11 N4 4_565 0.95 2.61 3.406(3) 141.5
C14 H14 O4 4_666 0.95 2.50 3.262(3) 137.3
C23 H23 O4 3_566 0.95 2.58 3.336(3) 137.1
C31 H31 O3 1_655 0.95 2.48 3.166(6) 129.0
O1W H1W O1 1_455 0.83 2.00 2.791(2) 159.9
O1W H2W N2 4_566 0.83 2.10 2.924(3) 176.7
O2W H3W O4W . 0.83 1.81 2.641(3) 176.1
O2W H4W O1 . 0.83 1.94 2.765(2) 171.4
O3W H6W N4 4_665 0.84 1.92 2.750(3) 169.9
N6 H6A O3 . 0.880(10) 2.366(19) 3.196(4) 157(4)
N6 H6B O2 1_455 0.881(10) 2.227(15) 3.090(4) 166(4)
N6' H6'1 O6 . 0.882(10) 2.41(2) 3.275(7) 167(8)
N6' H6'2 O3 1_655 0.882(10) 2.63(3) 3.481(8) 162(8)
O4W H7W O1 3_666 0.79(4) 2.04(4) 2.801(3) 163(4)
O4W H8W O2 1_455 0.79(4) 1.93(4) 2.695(3) 165(4)

loop_
_geom_torsion_atom_site_label_1
_geom_torsion_atom_site_label_2
_geom_torsion_atom_site_label_3
_geom_torsion_atom_site_label_4
_geom_torsion_site_symmetry_1
_geom_torsion_site_symmetry_2
_geom_torsion_site_symmetry_3
_geom_torsion_site_symmetry_4
_geom_torsion
_geom_torsion_publ_flag
O2W Cd1 N1 C1 . . . . -30.74(18) ?
N5 Cd1 N1 C1 . . . . 154.24(18) ?
O3W Cd1 N1 C1 . . . . -118.80(18) ?
O1W Cd1 N1 C1 . . . . 63.09(18) ?
O2W Cd1 N1 C5 . . . . 141.98(17) ?
N5 Cd1 N1 C5 . . . . -33.04(17) ?
O3W Cd1 N1 C5 . . . . 53.92(17) ?
O1W Cd1 N1 C5 . . . . -124.19(17) ?
O2W Cd1 N3 C16 . . . . 52.33(17) ?
N5 Cd1 N3 C16 . . . . -132.75(17) ?
O3W Cd1 N3 C16 . . . . 139.97(17) ?
O1W Cd1 N3 C16 . . . . -41.26(16) ?
O2W Cd1 N3 C20 . . . . -135.51(18) ?
N5 Cd1 N3 C20 . . . . 39.41(18) ?
O3W Cd1 N3 C20 . . . . -47.87(18) ?
O1W Cd1 N3 C20 . . . . 130.90(18) ?
O3W Cd1 N5 C11 . . . . -167.58(17) ?
O1W Cd1 N5 C11 . . . . 19.15(17) ?
N1 Cd1 N5 C11 . . . . -73.16(17) ?
N3 Cd1 N5 C11 . . . . 103.65(17) ?
O3W Cd1 N5 C15 . . . . 22.14(17) ?
O1W Cd1 N5 C15 . . . . -151.13(17) ?
N1 Cd1 N5 C15 . . . . 116.56(18) ?
N3 Cd1 N5 C15 . . . . -66.63(18) ?
C5 N1 C1 C2 . . . . -1.9(3) ?
Cd1 N1 C1 C2 . . . . 171.01(17) ?
N1 C1 C2 C3 . . . . -0.2(4) ?
C1 C2 C3 C4 . . . . 2.5(3) ?
C1 C2 C3 C6 . . . . -176.3(2) ?
C2 C3 C4 C5 . . . . -2.9(3) ?
C6 C3 C4 C5 . . . . 175.9(2) ?
C1 N1 C5 C4 . . . . 1.5(3) ?
Cd1 N1 C5 C4 . . . . -171.64(18) ?
C3 C4 C5 N1 . . . . 0.9(4) ?
C4 C3 C6 C10 . . . . 30.2(3) ?
C2 C3 C6 C10 . . . . -151.1(2) ?
C4 C3 C6 C7 . . . . -149.1(2) ?
C2 C3 C6 C7 . . . . 29.6(3) ?
C10 C6 C7 C8 . . . . 0.1(3) ?
C3 C6 C7 C8 . . . . 179.5(2) ?
C9 N2 C8 C7 . . . . 0.0(4) ?
C6 C7 C8 N2 . . . . 0.0(4) ?
C8 N2 C9 C10 . . . . -0.1(3) ?
N2 C9 C10 C6 . . . . 0.3(4) ?
C7 C6 C10 C9 . . . . -0.3(3) ?
C3 C6 C10 C9 . . . . -179.6(2) ?
C15 N5 C11 C12 . . . . 1.8(3) ?
Cd1 N5 C11 C12 . . . . -169.15(18) ?
N5 C11 C12 C13 . . . . -0.3(4) ?
C11 C12 C13 C14 . . . . -0.9(3) ?
C11 C12 C13 C13 . . . 3_556 179.8(2) ?
C12 C13 C14 C15 . . . . 0.5(3) ?
C13 C13 C14 C15 3_556 . . . 179.8(2) ?
C11 N5 C15 C14 . . . . -2.1(3) ?
Cd1 N5 C15 C14 . . . . 168.34(17) ?
C13 C14 C15 N5 . . . . 1.0(4) ?
C20 N3 C16 C17 . . . . -0.5(3) ?
Cd1 N3 C16 C17 . . . . 172.10(17) ?
N3 C16 C17 C18 . . . . -0.5(3) ?
C16 C17 C18 C19 . . . . 0.9(3) ?
C16 C17 C18 C21 . . . . -179.3(2) ?
C17 C18 C19 C20 . . . . -0.3(3) ?
C21 C18 C19 C20 . . . . 179.9(2) ?
C16 N3 C20 C19 . . . . 1.2(3) ?
Cd1 N3 C20 C19 . . . . -171.23(17) ?
C18 C19 C20 N3 . . . . -0.8(4) ?
C19 C18 C21 C22 . . . . 148.9(2) ?
C17 C18 C21 C22 . . . . -30.9(3) ?
C19 C18 C21 C25 . . . . -31.2(3) ?
C17 C18 C21 C25 . . . . 149.0(2) ?
C25 C21 C22 C23 . . . . -0.7(3) ?
C18 C21 C22 C23 . . . . 179.2(2) ?
C24 N4 C23 C22 . . . . 0.3(4) ?
C21 C22 C23 N4 . . . . 0.3(4) ?
C23 N4 C24 C25 . . . . -0.6(4) ?
N4 C24 C25 C21 . . . . 0.2(4) ?
C22 C21 C25 C24 . . . . 0.5(3) ?
C18 C21 C25 C24 . . . . -179.4(2) ?
O2 C26 C27 C28 . . . . -145.5(8) ?
O1 C26 C27 C28 . . . . 40.2(11) ?
O2 C26 C27 C32 . . . . 33.3(11) ?
O1 C26 C27 C32 . . . . -141.0(8) ?
C32 C27 C28 C29 . . . . 1.2(15) ?
C26 C27 C28 C29 . . . . 180.0(9) ?
C27 C28 C29 N6 . . . . -176.8(9) ?
C27 C28 C29 C30 . . . . 0.6(14) ?
N6 C29 C30 C31 . . . . 176.3(8) ?
C28 C29 C30 C31 . . . . -1.2(14) ?
C29 C30 C31 C32 . . . . -0.1(10) ?
C30 C31 C32 C27 . . . . 1.9(10) ?
C28 C27 C32 C31 . . . . -2.5(14) ?
C26 C27 C32 C31 . . . . 178.7(6) ?
C32' C27' C28' C29' . . . . 0(3) ?
C27' C28' C29' N6' . . . . -174.9(16) ?
C27' C28' C29' C30' . . . . 2(2) ?
N6' C29' C30' C31' . . . . 175.4(16) ?
C28' C29' C30' C31' . . . . -1(3) ?
C29' C30' C31' C32' . . . . -1(3) ?
C30' C31' C32' C27' . . . . 2(2) ?
C28' C27' C32' C31' . . . . -1(3) ?
